data_7703663
loop_
_publ_author_name
'Meng, Xianghe'
'Kang, Kaijin'
'Liang, Fei'
'Tang, Jian'
'Lin, Zheshuai'
'Yin, Wenlong'
'Xia, Mingjun'

_publ_section_title
;
 &quot;Old dog, new tricks&quot;: the lone pair effect inducing divergent
 optical responses in lead cyanurates containing \p-bonds.
;
_journal_issue 5
_journal_name_full 'Dalton transactions (Cambridge, England : 2003)'
_journal_page_first 1370
_journal_page_last 1374
_journal_paper_doi 10.1039/c9dt04313f
_journal_volume 49
_journal_year 2020
_chemical_formula_sum 'C6 H4 Cd N6 O8 Pb2'
_chemical_formula_weight 814.93
_space_group_IT_number 15
_space_group_name_Hall '-C 2yc'
_space_group_name_H-M_alt 'C 1 2/c 1'
_symmetry_cell_setting monoclinic
_symmetry_space_group_name_H-M 'C 1 2/c 1'
_atom_sites_solution_hydrogens geom
_atom_sites_solution_primary direct
_atom_sites_solution_secondary difmap
_audit_creation_method SHELXL-97
_audit_update_record
;
2019-09-23 deposited with the CCDC.	2019-12-11 downloaded from the CCDC.
;
_cell_angle_alpha 90.00
_cell_angle_beta 118.914(7)
_cell_angle_gamma 90.00
_cell_formula_units_Z 4
_cell_length_a 15.9504(12)
_cell_length_b 7.0252(4)
_cell_length_c 12.0267(8)
_cell_measurement_reflns_used 10595
_cell_measurement_temperature 293(2)
_cell_measurement_theta_max 26.3620
_cell_measurement_theta_min 2.9400
_cell_volume 1179.66(16)
_computing_structure_refinement 'SHELXL-97 (Sheldrick, 1997)'
_computing_structure_solution 'SHELXS-97 (Sheldrick, 1990)'
_diffrn_ambient_temperature 293(2)
_diffrn_measured_fraction_theta_full 0.998
_diffrn_measured_fraction_theta_max 0.998
_diffrn_measurement_device_type Rigaku
_diffrn_radiation_monochromator graphite
_diffrn_radiation_source 'fine-focus sealed tube'
_diffrn_radiation_type MoK\a
_diffrn_radiation_wavelength 0.71073
_diffrn_reflns_av_R_equivalents 0.0345
_diffrn_reflns_av_sigmaI/netI 0.0252
_diffrn_reflns_limit_h_max 19
_diffrn_reflns_limit_h_min -18
_diffrn_reflns_limit_k_max 8
_diffrn_reflns_limit_k_min -8
_diffrn_reflns_limit_l_max 15
_diffrn_reflns_limit_l_min -14
_diffrn_reflns_number 6160
_diffrn_reflns_theta_full 26.37
_diffrn_reflns_theta_max 26.37
_diffrn_reflns_theta_min 3.25
_exptl_absorpt_coefficient_mu 30.324
_exptl_crystal_density_diffrn 4.589
_exptl_crystal_density_method 'not measured'
_exptl_crystal_description Prism
_exptl_crystal_F_000 1432
_refine_diff_density_max 1.307
_refine_diff_density_min -0.665
_refine_diff_density_rms 0.179
_refine_ls_extinction_coef 0.00012(4)
_refine_ls_extinction_expression Fc^*^=kFc[1+0.001xFc^2^\l^3^/sin(2\q)]^-1/4^
_refine_ls_extinction_method SHELXL
_refine_ls_goodness_of_fit_ref 1.062
_refine_ls_hydrogen_treatment mixed
_refine_ls_matrix_type full
_refine_ls_number_parameters 109
_refine_ls_number_reflns 1206
_refine_ls_number_restraints 1
_refine_ls_restrained_S_all 1.061
_refine_ls_R_factor_all 0.0197
_refine_ls_R_factor_gt 0.0181
_refine_ls_shift/su_max 0.002
_refine_ls_shift/su_mean 0.000
_refine_ls_structure_factor_coef Fsqd
_refine_ls_weighting_details 'calc w=1/[\s^2^(Fo^2^)+(0.0219P)^2^+6.2559P] where P=(Fo^2^+2Fc^2^)/3'
_refine_ls_weighting_scheme calc
_refine_ls_wR_factor_gt 0.0448
_refine_ls_wR_factor_ref 0.0455
_reflns_number_gt 1139
_reflns_number_total 1206
_reflns_threshold_expression >2sigma(I)
_cod_data_source_file c9dt04313f2.cif
_cod_data_source_block pc
_cod_depositor_comments
;
The following automatic conversions were performed:

data item '_symmetry_cell_setting' value 'Monoclinic' was changed to
'monoclinic' in accordance with the
/home/data/users/saulius/crontab/automatic-downloads/current/RSC/lib/dictionaries/cif_core.dic
dictionary named 'cif_core.dic' version 2.4.2 last updated on
2011-04-26.

Automatic conversion script
Id: cif_fix_values 7556 2019-12-06 15:28:31Z antanas 
;
_cod_original_cell_volume 1179.66(14)
_cod_original_sg_symbol_H-M C2/c
_cod_database_code 7703663

loop_
_symmetry_equiv_pos_as_xyz
'x, y, z'
'-x, y, -z+1/2'
'x+1/2, y+1/2, z'
'-x+1/2, y+1/2, -z+1/2'
'-x, -y, -z'
'x, -y, z-1/2'
'-x+1/2, -y+1/2, -z'
'x+1/2, -y+1/2, z-1/2'

loop_
_atom_site_label
_atom_site_type_symbol
_atom_site_fract_x
_atom_site_fract_y
_atom_site_fract_z
_atom_site_U_iso_or_equiv
_atom_site_adp_type
_atom_site_occupancy
_atom_site_symmetry_multiplicity
_atom_site_calc_flag
_atom_site_refinement_flags
_atom_site_disorder_assembly
_atom_site_disorder_group
Pb1 Pb 1.055927(15) 1.20519(3) 0.607963(18) 0.01807(11) Uani 1 1 d . . .
Cd1 Cd 1.0000 0.75964(8) 0.7500 0.01442(14) Uani 1 2 d S . .
C1 C 0.6796(4) 0.4848(7) 0.4601(5) 0.0167(11) Uani 1 1 d . . .
C2 C 0.7726(4) 0.6294(8) 0.6594(5) 0.0183(11) Uani 1 1 d . . .
C3 C 0.8509(4) 0.5198(8) 0.5485(5) 0.0189(11) Uani 1 1 d . . .
N1 N 0.6852(3) 0.5750(7) 0.5626(4) 0.0187(10) Uani 1 1 d . . .
N2 N 0.7629(3) 0.4541(7) 0.4563(4) 0.0191(10) Uani 1 1 d . . .
H2 H 0.7604 0.3909 0.3935 0.023 Uiso 1 1 calc R . .
N3 N 0.8550(3) 0.6037(7) 0.6523(4) 0.0196(10) Uani 1 1 d . . .
O1 O 1.0410(3) 0.8666(6) 0.6050(3) 0.0166(8) Uani 1 1 d D . .
O2 O 0.7742(3) 0.7108(6) 0.7513(4) 0.0244(9) Uani 1 1 d . . .
O3 O 0.9212(3) 0.5042(6) 0.5329(4) 0.0246(9) Uani 1 1 d . . .
O4 O 0.6037(3) 0.4306(6) 0.3697(3) 0.0209(8) Uani 1 1 d . . .
H1 H 1.098(3) 0.811(9) 0.643(6) 0.031 Uiso 1 1 d D . .

loop_
_atom_site_aniso_label
_atom_site_aniso_U_11
_atom_site_aniso_U_22
_atom_site_aniso_U_33
_atom_site_aniso_U_23
_atom_site_aniso_U_13
_atom_site_aniso_U_12
Pb1 0.01864(15) 0.01993(15) 0.01549(14) -0.00115(7) 0.00813(10) -0.00096(7)
Cd1 0.0117(3) 0.0202(3) 0.0115(3) 0.000 0.0057(2) 0.000
C1 0.017(3) 0.015(3) 0.021(3) 0.002(2) 0.011(2) 0.002(2)
C2 0.017(3) 0.017(3) 0.016(3) 0.005(2) 0.004(2) -0.002(2)
C3 0.023(3) 0.014(3) 0.023(3) 0.002(2) 0.014(3) 0.001(2)
N1 0.016(2) 0.024(2) 0.017(2) -0.0047(19) 0.009(2) -0.0019(19)
N2 0.016(2) 0.023(3) 0.020(2) -0.0082(19) 0.010(2) -0.0032(18)
N3 0.017(2) 0.022(3) 0.018(2) -0.0041(19) 0.007(2) -0.0025(18)
O1 0.0159(19) 0.019(2) 0.0144(18) 0.0057(14) 0.0066(16) 0.0035(15)
O2 0.028(2) 0.028(2) 0.023(2) -0.0030(16) 0.018(2) -0.0026(17)
O3 0.016(2) 0.027(2) 0.032(2) -0.0011(18) 0.0126(19) -0.0006(16)
O4 0.0126(19) 0.031(2) 0.0168(19) -0.0074(17) 0.0050(17) -0.0038(16)

loop_
_atom_type_symbol
_atom_type_description
_atom_type_scat_dispersion_real
_atom_type_scat_dispersion_imag
_atom_type_scat_source
C C 0.0033 0.0016 'International Tables Vol C Tables 4.2.6.8 and 6.1.1.4'
N N 0.0061 0.0033 'International Tables Vol C Tables 4.2.6.8 and 6.1.1.4'
O O 0.0106 0.0060 'International Tables Vol C Tables 4.2.6.8 and 6.1.1.4'
H H 0.0000 0.0000 'International Tables Vol C Tables 4.2.6.8 and 6.1.1.4'
Cd Cd -0.8075 1.2024 'International Tables Vol C Tables 4.2.6.8 and 6.1.1.4'
Pb Pb -3.3944 10.1111 'International Tables Vol C Tables 4.2.6.8 and 6.1.1.4'

loop_
_geom_angle_atom_site_label_1
_geom_angle_atom_site_label_2
_geom_angle_atom_site_label_3
_geom_angle
_geom_angle_site_symmetry_1
_geom_angle_site_symmetry_3
_geom_angle_publ_flag
O1 Pb1 O1 76.03(14) 5_776 . ?
O1 Pb1 N1 82.05(14) 5_776 3 ?
O1 Pb1 N1 74.01(14) . 3 ?
O1 Cd1 O1 141.3(2) 2_756 . ?
O1 Cd1 N3 87.60(15) 2_756 . ?
O1 Cd1 N3 110.95(15) . . ?
O1 Cd1 N3 110.95(15) 2_756 2_756 ?
O1 Cd1 N3 87.60(15) . 2_756 ?
N3 Cd1 N3 123.2(2) . 2_756 ?
O4 C1 N1 123.6(5) . . ?
O4 C1 N2 118.5(5) . . ?
N1 C1 N2 117.9(5) . . ?
O2 C2 N3 120.8(5) . . ?
O2 C2 N1 117.5(5) . . ?
N3 C2 N1 121.6(5) . . ?
O3 C3 N3 122.7(5) . . ?
O3 C3 N2 119.7(5) . . ?
N3 C3 N2 117.6(5) . . ?
C1 N1 C2 119.9(5) . . ?
C1 N1 Pb1 131.4(4) . 3_445 ?
C2 N1 Pb1 108.4(3) . 3_445 ?
C1 N2 C3 123.1(4) . . ?
C3 N3 C2 119.7(5) . . ?
C3 N3 Cd1 105.5(3) . . ?
C2 N3 Cd1 131.5(4) . . ?
Cd1 O1 Pb1 119.45(16) . 5_776 ?
Cd1 O1 Pb1 112.50(15) . . ?
Pb1 O1 Pb1 103.97(14) 5_776 . ?

loop_
_geom_bond_atom_site_label_1
_geom_bond_atom_site_label_2
_geom_bond_distance
_geom_bond_site_symmetry_2
_geom_bond_publ_flag
Pb1 O1 2.319(4) 5_776 ?
Pb1 O1 2.389(4) . ?
Pb1 N1 2.545(4) 3 ?
Cd1 O1 2.266(3) 2_756 ?
Cd1 O1 2.266(3) . ?
Cd1 N3 2.302(5) . ?
Cd1 N3 2.302(5) 2_756 ?
C1 O4 1.232(7) . ?
C1 N1 1.350(7) . ?
C1 N2 1.369(7) . ?
C2 O2 1.234(7) . ?
C2 N3 1.369(7) . ?
C2 N1 1.369(7) . ?
C3 O3 1.228(6) . ?
C3 N3 1.353(7) . ?
C3 N2 1.381(8) . ?
N1 Pb1 2.545(4) 3_445 ?
O1 Pb1 2.319(4) 5_776 ?
